data_4000123
_journal_name_full 'Chemistry of Materials'
_journal_paper_doi 10.1021/cm010681c
_journal_year 2002
_chemical_formula_moiety '[Ni(4-PhPy)2(DBM)2]*(toluene)'
_chemical_formula_sum 'C59 H48 N2 Ni O4'
_chemical_formula_weight 907.70
_chemical_name_common
;
             Bis(dibenzoylmethanato)bis-
(4-phenylpyridine)nickel(II), clathrate with toluene 1:1
;
_chemical_name_systematic
;
 Bis(1,3-diphenyl-1,3-propanediono)bis(4-phenylpyridine)nickel(II),
clathrate with toluene 1:1
;
_space_group_IT_number 2
_symmetry_cell_setting triclinic
_symmetry_space_group_name_Hall '-P 1'
_symmetry_space_group_name_H-M 'P -1'
_atom_sites_solution_hydrogens geom
_atom_sites_solution_primary direct
_atom_sites_solution_secondary difmap
_cell_angle_alpha 81.27(1)
_cell_angle_beta 69.95(1)
_cell_angle_gamma 75.40(1)
_cell_formula_units_Z 2
_cell_length_a 11.295(2)
_cell_length_b 13.770(2)
_cell_length_c 16.376(3)
_cell_measurement_reflns_used 'all data'
_cell_measurement_temperature 173(2)
_cell_measurement_theta_max 28.8
_cell_measurement_theta_min 1.5
_cell_volume 2309.4(7)
_diffrn_ambient_temperature 173(2)
_diffrn_detector_area_resol_mean ?
_diffrn_measurement_device_type 'Smart CCD'
_diffrn_measurement_method ?
_diffrn_radiation_monochromator graphite
_diffrn_radiation_source 'fine-focus sealed tube'
_diffrn_radiation_type MoK\a
_diffrn_radiation_wavelength 0.71070
_diffrn_reflns_av_R_equivalents 0.0543
_diffrn_reflns_av_sigmaI/netI 0.0836
_diffrn_reflns_limit_h_max 15
_diffrn_reflns_limit_h_min -15
_diffrn_reflns_limit_k_max 18
_diffrn_reflns_limit_k_min -18
_diffrn_reflns_limit_l_max 22
_diffrn_reflns_limit_l_min -21
_diffrn_reflns_number 27414
_diffrn_reflns_theta_max 28.79
_diffrn_reflns_theta_min 1.53
_diffrn_standards_decay_% ?
_diffrn_standards_interval_count ?
_diffrn_standards_interval_time ?
_diffrn_standards_number ?
_exptl_absorpt_coefficient_mu 0.472
_exptl_absorpt_correction_T_max 0.9486
_exptl_absorpt_correction_T_min 0.6824
_exptl_absorpt_correction_type SADABS
_exptl_crystal_colour green
_exptl_crystal_density_diffrn 1.305
_exptl_crystal_density_meas ?
_exptl_crystal_density_method 'not measured'
_exptl_crystal_description 'oblique plate'
_exptl_crystal_F_000 952
_exptl_crystal_size_max 0.15
_exptl_crystal_size_mid 0.15
_exptl_crystal_size_min 0.05
_refine_ls_extinction_coef ?
_refine_ls_extinction_method none
_refine_ls_goodness_of_fit_ref 0.914
_refine_ls_hydrogen_treatment mixed
_refine_ls_matrix_type full
_refine_ls_number_parameters 601
_refine_ls_number_reflns 11854
_refine_ls_number_restraints 90
_refine_ls_restrained_S_all 0.917
_refine_ls_R_factor_all 0.1118
_refine_ls_R_factor_gt 0.0548
_refine_ls_shift/su_max 0.000
_refine_ls_shift/su_mean 0.000
_refine_ls_structure_factor_coef Fsqd
_refine_ls_weighting_details 'w=1/[\s^2^(Fo^2^)+(0.0669P)^2^+0.0000P] where P=(Fo^2^+2Fc^2^)/3'
_refine_ls_weighting_scheme calc
_refine_ls_wR_factor_gt 0.1158
_refine_ls_wR_factor_ref 0.1302
_reflns_number_gt 7114
_reflns_number_total 11854
_reflns_threshold_expression >2sigma(I)
_cod_depositor_comments
;
The following automatic conversions were performed:

'_refine_ls_weighting_scheme' value 'calc
w=1/[\s^2^(Fo^2^)+(0.0669P)^2^+0.0000P] where P=(Fo^2^+2Fc^2^)/3' was
changed to 'calc'. New tag '_refine_ls_weighting_details' was
created. The value of the new tag was set to
'w=1/[\s^2^(Fo^2^)+(0.0669P)^2^+0.0000P] where P=(Fo^2^+2Fc^2^)/3'.

Automatic conversion script
Id: cif_fix_values 3143 2015-03-26 13:38:13Z robertas 
;
_cod_original_sg_symbol_H-M P-1
_cod_database_code 4000123

loop_
_symmetry_equiv_pos_as_xyz
'x, y, z'
'-x, -y, -z'

loop_
_atom_site_label
_atom_site_type_symbol
_atom_site_fract_x
_atom_site_fract_y
_atom_site_fract_z
_atom_site_U_iso_or_equiv
_atom_site_adp_type
_atom_site_occupancy
_atom_site_calc_flag
_atom_site_refinement_flags
_atom_site_disorder_assembly
_atom_site_disorder_group
Ni Ni 0.46633(3) 0.17838(2) 0.286137(18) 0.02425(9) Uani 1 d . . .
O1 O 0.63162(15) 0.12972(11) 0.31756(10) 0.0290(4) Uani 1 d . . .
C1 C 0.7298(2) 0.06984(17) 0.27471(15) 0.0275(5) Uani 1 d . . .
C11 C 0.8379(2) 0.03573(18) 0.31361(15) 0.0312(5) Uani 1 d . . .
C12 C 0.8700(3) 0.1046(2) 0.35109(16) 0.0411(6) Uani 1 d . . .
H12 H 0.8240 0.1726 0.3520 0.049 Uiso 1 calc R . .
C13 C 0.9686(3) 0.0748(3) 0.38717(18) 0.0550(8) Uani 1 d . . .
H13 H 0.9927 0.1228 0.4109 0.066 Uiso 1 calc R . .
C14 C 1.0319(3) -0.0245(3) 0.3886(2) 0.0645(10) Uani 1 d . . .
H14 H 1.0977 -0.0455 0.4152 0.077 Uiso 1 calc R . .
C15 C 1.0004(3) -0.0932(3) 0.3517(2) 0.0640(9) Uani 1 d . . .
H15 H 1.0445 -0.1617 0.3527 0.077 Uiso 1 calc R . .
C16 C 0.9047(3) -0.0631(2) 0.31308(18) 0.0459(7) Uani 1 d . . .
H16 H 0.8848 -0.1104 0.2860 0.055 Uiso 1 calc R . .
C2 C 0.7501(2) 0.03476(18) 0.19332(15) 0.0324(5) Uani 1 d . . .
H2 H 0.8266 -0.0142 0.1706 0.039 Uiso 1 calc R . .
O3 O 0.55407(15) 0.11991(11) 0.16955(9) 0.0264(3) Uani 1 d . . .
C3 C 0.6671(2) 0.06605(16) 0.14370(14) 0.0256(5) Uani 1 d . . .
C31 C 0.7106(2) 0.04060(17) 0.05052(14) 0.0287(5) Uani 1 d . . .
C32 C 0.8375(3) -0.0036(2) 0.00454(17) 0.0462(7) Uani 1 d . . .
H32 H 0.9001 -0.0246 0.0339 0.055 Uiso 1 calc R . .
C33 C 0.8728(3) -0.0170(2) -0.08318(19) 0.0549(8) Uani 1 d . . .
H33 H 0.9596 -0.0472 -0.1133 0.066 Uiso 1 calc R . .
C34 C 0.7851(3) 0.0125(2) -0.12765(17) 0.0502(8) Uani 1 d . . .
H34 H 0.8107 0.0038 -0.1882 0.060 Uiso 1 calc R . .
C35 C 0.6590(3) 0.0550(2) -0.08300(17) 0.0476(7) Uani 1 d . . .
H35 H 0.5966 0.0745 -0.1125 0.057 Uiso 1 calc R . .
C36 C 0.6232(3) 0.06926(19) 0.00481(16) 0.0384(6) Uani 1 d . . .
H36 H 0.5363 0.0996 0.0344 0.046 Uiso 1 calc R . .
O4 O 0.30252(15) 0.22638(11) 0.25395(9) 0.0275(3) Uani 1 d . . .
C4 C 0.1927(2) 0.26387(16) 0.30514(15) 0.0269(5) Uani 1 d . . .
C41 C 0.0842(2) 0.28965(18) 0.26736(16) 0.0330(5) Uani 1 d . . .
C42 C 0.0972(3) 0.24192(19) 0.19559(16) 0.0386(6) Uani 1 d . . .
H42 H 0.1730 0.1925 0.1723 0.046 Uiso 1 calc R . .
C43 C 0.0008(3) 0.2653(2) 0.1571(2) 0.0555(8) Uani 1 d . . .
H43 H 0.0106 0.2319 0.1077 0.067 Uiso 1 calc R . .
C44 C -0.1100(3) 0.3374(3) 0.1906(2) 0.0581(8) Uani 1 d . . .
H44 H -0.1766 0.3532 0.1647 0.070 Uiso 1 calc R . .
C45 C -0.1227(3) 0.3849(3) 0.2606(2) 0.0585(8) Uani 1 d . . .
H45 H -0.1982 0.4350 0.2829 0.070 Uiso 1 calc R . .
C46 C -0.0275(3) 0.3619(2) 0.30035(19) 0.0453(7) Uani 1 d . . .
H46 H -0.0385 0.3954 0.3499 0.054 Uiso 1 calc R . .
C5 C 0.1664(2) 0.28156(19) 0.39246(15) 0.0346(6) Uani 1 d . . .
H5 H 0.0785 0.3050 0.4252 0.042 Uiso 1 calc R . .
O6 O 0.37764(15) 0.23572(11) 0.40311(9) 0.0272(3) Uani 1 d . . .
C6 C 0.2566(2) 0.26809(16) 0.43542(14) 0.0271(5) Uani 1 d . . .
C61 C 0.2124(2) 0.29247(19) 0.52917(15) 0.0328(6) Uani 1 d . . .
C62 C 0.0946(3) 0.3551(2) 0.56850(19) 0.0512(8) Uani 1 d . . .
H62 H 0.0370 0.3841 0.5362 0.061 Uiso 1 calc R . .
C63 C 0.0610(3) 0.3753(3) 0.6551(2) 0.0674(10) Uani 1 d . . .
H63 H -0.0202 0.4173 0.6821 0.081 Uiso 1 calc R . .
C64 C 0.1438(4) 0.3353(3) 0.7020(2) 0.0734(11) Uani 1 d . . .
H64 H 0.1202 0.3500 0.7610 0.088 Uiso 1 calc R . .
C65 C 0.2590(3) 0.2750(3) 0.66446(18) 0.0599(9) Uani 1 d . . .
H65 H 0.3163 0.2477 0.6972 0.072 Uiso 1 calc R . .
C66 C 0.2944(3) 0.2524(2) 0.57821(16) 0.0409(6) Uani 1 d . . .
H66 H 0.3753 0.2093 0.5527 0.049 Uiso 1 calc R . .
N7 N 0.52109(18) 0.31625(13) 0.22885(11) 0.0268(4) Uani 1 d . . .
C71 C 0.5063(2) 0.39171(17) 0.27723(14) 0.0302(5) Uani 1 d . . .
H71 H 0.4738 0.3813 0.3389 0.036 Uiso 1 calc R . .
C72 C 0.5360(2) 0.48360(18) 0.24191(15) 0.0310(5) Uani 1 d . . .
H72 H 0.5231 0.5348 0.2789 0.037 Uiso 1 calc R . .
C73 C 0.5848(2) 0.50099(17) 0.15189(14) 0.0273(5) Uani 1 d . . .
C74 C 0.6012(2) 0.42336(17) 0.10182(14) 0.0287(5) Uani 1 d . . .
H74 H 0.6350 0.4315 0.0401 0.034 Uiso 1 calc R . .
C75 C 0.5682(2) 0.33393(18) 0.14205(15) 0.0305(5) Uani 1 d . . .
H75 H 0.5793 0.2819 0.1063 0.037 Uiso 1 calc R . .
C76 C 0.6153(2) 0.59937(17) 0.11055(15) 0.0287(5) Uani 1 d . . .
C77 C 0.6532(3) 0.66098(19) 0.15305(17) 0.0413(6) Uani 1 d . . .
H77 H 0.6585 0.6403 0.2100 0.050 Uiso 1 calc R . .
C78 C 0.6829(3) 0.7516(2) 0.11329(19) 0.0483(7) Uani 1 d . . .
H78 H 0.7086 0.7927 0.1430 0.058 Uiso 1 calc R . .
C79 C 0.6755(3) 0.7830(2) 0.03045(17) 0.0425(6) Uani 1 d . . .
H79 H 0.6959 0.8454 0.0033 0.051 Uiso 1 calc R . .
C7X C 0.6382(3) 0.72295(19) -0.01245(17) 0.0382(6) Uani 1 d . . .
H7X H 0.6334 0.7437 -0.0695 0.046 Uiso 1 calc R . .
C7Y C 0.6082(2) 0.63310(18) 0.02764(15) 0.0322(5) Uani 1 d . . .
H7Y H 0.5818 0.5928 -0.0023 0.039 Uiso 1 calc R . .
N8 N 0.41477(19) 0.03880(14) 0.33998(12) 0.0304(4) Uani 1 d . . .
C81 C 0.4016(2) 0.00464(18) 0.42312(15) 0.0326(5) Uani 1 d . . .
H81 H 0.4072 0.0479 0.4610 0.039 Uiso 1 calc R . .
C82 C 0.3804(2) -0.08935(18) 0.45634(16) 0.0352(6) Uani 1 d . . .
H82 H 0.3730 -0.1098 0.5156 0.042 Uiso 1 calc R . .
C83 C 0.3697(2) -0.15497(17) 0.40352(15) 0.0306(5) Uani 1 d . . .
C84 C 0.3832(3) -0.11903(19) 0.31741(16) 0.0361(6) Uani 1 d . . .
H84 H 0.3784 -0.1607 0.2779 0.043 Uiso 1 calc R . .
C85 C 0.4036(2) -0.02332(18) 0.28910(16) 0.0347(6) Uani 1 d . . .
H85 H 0.4101 -0.0003 0.2303 0.042 Uiso 1 calc R . .
C86 C 0.3470(2) -0.25731(18) 0.43636(16) 0.0334(5) Uani 1 d . . .
C87 C 0.3854(3) -0.30896(19) 0.50595(17) 0.0405(6) Uani 1 d . . .
H87 H 0.4251 -0.2779 0.5344 0.049 Uiso 1 calc R . .
C88 C 0.3661(3) -0.4051(2) 0.53389(19) 0.0477(7) Uani 1 d . . .
H88 H 0.3948 -0.4400 0.5806 0.057 Uiso 1 calc R . .
C89 C 0.3067(3) -0.4511(2) 0.4959(2) 0.0472(7) Uani 1 d . . .
H89 H 0.2938 -0.5172 0.5163 0.057 Uiso 1 calc R . .
C8X C 0.2656(3) -0.4012(2) 0.4277(2) 0.0477(7) Uani 1 d . . .
H8X H 0.2232 -0.4325 0.4014 0.057 Uiso 1 calc R . .
C8Y C 0.2863(3) -0.30470(19) 0.39731(18) 0.0414(6) Uani 1 d . . .
H8Y H 0.2590 -0.2709 0.3497 0.050 Uiso 1 calc R . .
C7A C 0.724(2) 0.3205(16) -0.1889(17) 0.069(6) Uani 0.114(3) d PDU A -1
H7A1 H 0.7828 0.3020 -0.2468 0.104 Uiso 0.114(3) calc PR A -1
H7A2 H 0.6562 0.3787 -0.1948 0.104 Uiso 0.114(3) calc PR A -1
H7A3 H 0.6855 0.2637 -0.1581 0.104 Uiso 0.114(3) calc PR A -1
C1A C 0.7992(17) 0.3471(10) -0.1377(11) 0.0447(6) Uiso 0.114(3) d PGDU A -1
C2A C 0.8693(18) 0.2713(9) -0.0956(11) 0.0447(6) Uiso 0.114(3) d PGDU A -1
H2A H 0.8636 0.2034 -0.0942 0.054 Uiso 0.114(3) calc PR A -1
C3A C 0.9478(17) 0.2949(11) -0.0555(11) 0.0447(6) Uiso 0.114(3) d PG A -1
H3A H 0.9957 0.2431 -0.0267 0.054 Uiso 0.114(3) calc PR A -1
C4A C 0.9562(17) 0.3943(13) -0.0575(12) 0.0447(6) Uiso 0.114(3) d PG A -1
H4A H 1.0098 0.4104 -0.0301 0.054 Uiso 0.114(3) calc PR A -1
C5A C 0.8861(18) 0.4701(10) -0.0997(12) 0.0447(6) Uiso 0.114(3) d PG A -1
H5A H 0.8918 0.5380 -0.1010 0.054 Uiso 0.114(3) calc PR A -1
C6A C 0.8076(17) 0.4465(10) -0.1398(11) 0.0447(6) Uiso 0.114(3) d PGDU A -1
H6A H 0.7597 0.4983 -0.1686 0.054 Uiso 0.114(3) calc PR A -1
C7B C 0.9811(8) 0.4530(5) -0.0438(5) 0.070(2) Uani 0.418(4) d PDU B -2
H7B1 H 0.9250 0.4813 0.0114 0.105 Uiso 0.418(4) calc PR B -2
H7B2 H 1.0219 0.5050 -0.0830 0.105 Uiso 0.418(4) calc PR B -2
H7B3 H 1.0478 0.3966 -0.0328 0.105 Uiso 0.418(4) calc PR B -2
C1B C 0.9015(6) 0.4163(3) -0.0856(4) 0.0447(6) Uiso 0.418(4) d PGDU B -2
C2B C 0.8916(5) 0.3161(3) -0.0699(4) 0.0447(6) Uiso 0.418(4) d PGDU B -2
H2B H 0.9397 0.2706 -0.0371 0.054 Uiso 0.418(4) calc PR B -2
C3B C 0.8114(5) 0.2824(3) -0.1023(4) 0.0447(6) Uiso 0.418(4) d PG B -2
H3B H 0.8047 0.2139 -0.0916 0.054 Uiso 0.418(4) calc PR B -2
C4B C 0.7411(5) 0.3489(4) -0.1504(4) 0.0447(6) Uiso 0.418(4) d PG B -2
H4B H 0.6863 0.3259 -0.1725 0.054 Uiso 0.418(4) calc PR B -2
C5B C 0.7510(5) 0.4491(4) -0.1661(4) 0.0447(6) Uiso 0.418(4) d PG B -2
H5B H 0.7029 0.4945 -0.1989 0.054 Uiso 0.418(4) calc PR B -2
C6B C 0.8312(6) 0.4828(3) -0.1337(4) 0.0447(6) Uiso 0.418(4) d PGDU B -2
H6B H 0.8379 0.5513 -0.1444 0.054 Uiso 0.418(4) calc PR B -2
C7C C 0.9495(9) 0.2119(5) -0.0562(6) 0.081(3) Uani 0.431(4) d PDU C -3
H7C1 H 0.8943 0.1929 0.0018 0.121 Uiso 0.431(4) calc PR C -3
H7C2 H 1.0301 0.2217 -0.0519 0.121 Uiso 0.431(4) calc PR C -3
H7C3 H 0.9690 0.1584 -0.0951 0.121 Uiso 0.431(4) calc PR C -3
C1C C 0.8806(5) 0.3083(2) -0.0923(4) 0.0447(6) Uiso 0.431(4) d PGDU C -3
C2C C 0.7939(5) 0.3062(3) -0.1348(4) 0.0447(6) Uiso 0.431(4) d PGDU C -3
H2C H 0.7749 0.2442 -0.1390 0.054 Uiso 0.431(4) calc PR C -3
C3C C 0.7351(4) 0.3950(4) -0.1712(3) 0.0447(6) Uiso 0.431(4) d PG C -3
H3C H 0.6758 0.3936 -0.2003 0.054 Uiso 0.431(4) calc PR C -3
C4C C 0.7629(5) 0.4859(3) -0.1651(3) 0.0447(6) Uiso 0.431(4) d PG C -3
H4C H 0.7227 0.5465 -0.1900 0.054 Uiso 0.431(4) calc PR C -3
C5C C 0.8497(6) 0.4879(2) -0.1226(4) 0.0447(6) Uiso 0.431(4) d PG C -3
H5C H 0.8687 0.5500 -0.1185 0.054 Uiso 0.431(4) calc PR C -3
C6C C 0.9085(5) 0.3992(3) -0.0862(4) 0.0447(6) Uiso 0.431(4) d PGDU C -3
H6C H 0.9678 0.4006 -0.0572 0.054 Uiso 0.431(4) calc PR C -3
C7D C 0.724(4) 0.485(2) -0.205(3) 0.059(8) Uani 0.060(4) d PDU D -4
H7D1 H 0.6326 0.4837 -0.1897 0.089 Uiso 0.060(4) calc PR D -4
H7D2 H 0.7691 0.4693 -0.2654 0.089 Uiso 0.060(4) calc PR D -4
H7D3 H 0.7312 0.5526 -0.1972 0.089 Uiso 0.060(4) calc PR D -4
C1D C 0.784(3) 0.4089(19) -0.145(2) 0.0447(6) Uiso 0.060(4) d PGDU D -4
C2D C 0.770(3) 0.310(2) -0.136(2) 0.0447(6) Uiso 0.060(4) d PGDU D -4
H2D H 0.7181 0.2914 -0.1636 0.054 Uiso 0.060(4) calc PR D -4
C3D C 0.834(4) 0.2377(18) -0.088(2) 0.0447(6) Uiso 0.060(4) d PG D -4
H3D H 0.8248 0.1699 -0.0814 0.054 Uiso 0.060(4) calc PR D -4
C4D C 0.910(3) 0.265(2) -0.048(2) 0.0447(6) Uiso 0.060(4) d PG D -4
H4D H 0.9537 0.2153 -0.0144 0.054 Uiso 0.060(4) calc PR D -4
C5D C 0.924(3) 0.364(3) -0.057(2) 0.0447(6) Uiso 0.060(4) d PG D -4
H5D H 0.9759 0.3821 -0.0297 0.054 Uiso 0.060(4) calc PR D -4
C6D C 0.860(3) 0.436(2) -0.106(2) 0.0447(6) Uiso 0.060(4) d PGDU D -4
H6D H 0.8692 0.5036 -0.1119 0.054 Uiso 0.060(4) calc PR D -4

loop_
_atom_site_aniso_label
_atom_site_aniso_U_11
_atom_site_aniso_U_22
_atom_site_aniso_U_33
_atom_site_aniso_U_23
_atom_site_aniso_U_13
_atom_site_aniso_U_12
Ni 0.02066(16) 0.03207(16) 0.01618(14) -0.00502(11) -0.00323(11) -0.00069(11)
O1 0.0261(9) 0.0352(8) 0.0225(8) -0.0073(7) -0.0066(7) 0.0006(7)
C1 0.0220(12) 0.0333(12) 0.0254(12) -0.0018(9) -0.0059(10) -0.0052(9)
C11 0.0224(12) 0.0459(14) 0.0206(11) 0.0021(10) -0.0048(10) -0.0046(10)
C12 0.0404(16) 0.0551(16) 0.0313(14) 0.0042(12) -0.0156(12) -0.0148(13)
C13 0.0452(19) 0.095(3) 0.0365(16) 0.0078(16) -0.0190(14) -0.0340(18)
C14 0.0286(16) 0.122(3) 0.0370(17) 0.0145(18) -0.0165(14) -0.0087(18)
C15 0.0392(18) 0.085(2) 0.051(2) 0.0036(17) -0.0170(16) 0.0149(16)
C16 0.0333(15) 0.0540(17) 0.0434(16) -0.0048(13) -0.0122(13) 0.0038(12)
C2 0.0233(12) 0.0426(13) 0.0276(12) -0.0132(10) -0.0061(10) 0.0028(10)
O3 0.0239(9) 0.0331(8) 0.0194(8) -0.0058(6) -0.0052(7) -0.0012(7)
C3 0.0228(12) 0.0297(11) 0.0232(11) -0.0066(9) -0.0032(9) -0.0065(9)
C31 0.0266(13) 0.0366(12) 0.0222(11) -0.0098(10) -0.0012(10) -0.0104(10)
C32 0.0253(14) 0.077(2) 0.0361(15) -0.0307(14) -0.0015(12) -0.0061(13)
C33 0.0344(16) 0.084(2) 0.0430(17) -0.0337(16) 0.0092(14) -0.0193(15)
C34 0.066(2) 0.0614(18) 0.0237(13) -0.0147(13) 0.0013(14) -0.0296(16)
C35 0.059(2) 0.0547(17) 0.0291(14) -0.0126(12) -0.0150(14) -0.0056(14)
C36 0.0417(16) 0.0439(14) 0.0267(13) -0.0103(11) -0.0102(12) -0.0001(12)
O4 0.0213(8) 0.0361(9) 0.0208(8) -0.0043(6) -0.0042(7) -0.0008(7)
C4 0.0233(12) 0.0289(11) 0.0263(12) -0.0008(9) -0.0065(10) -0.0047(9)
C41 0.0256(13) 0.0385(13) 0.0304(13) -0.0009(10) -0.0077(11) -0.0016(10)
C42 0.0302(14) 0.0475(15) 0.0337(14) -0.0050(11) -0.0088(12) -0.0014(11)
C43 0.0475(19) 0.075(2) 0.0480(18) -0.0118(15) -0.0258(16) -0.0015(16)
C44 0.0341(17) 0.085(2) 0.0534(19) -0.0006(17) -0.0226(15) 0.0007(16)
C45 0.0297(16) 0.078(2) 0.054(2) -0.0061(16) -0.0129(14) 0.0121(14)
C46 0.0289(15) 0.0559(17) 0.0425(16) -0.0081(13) -0.0087(12) 0.0051(12)
C5 0.0215(12) 0.0496(15) 0.0280(13) -0.0116(11) -0.0004(10) -0.0046(11)
O6 0.0242(9) 0.0330(8) 0.0194(8) -0.0056(6) -0.0023(7) -0.0020(7)
C6 0.0274(13) 0.0288(11) 0.0196(11) -0.0067(9) 0.0020(10) -0.0066(9)
C61 0.0286(13) 0.0438(14) 0.0236(12) -0.0130(10) 0.0045(10) -0.0151(11)
C62 0.0323(16) 0.074(2) 0.0452(17) -0.0330(15) 0.0033(13) -0.0120(14)
C63 0.0401(18) 0.103(3) 0.054(2) -0.0523(19) 0.0142(16) -0.0190(18)
C64 0.064(2) 0.124(3) 0.0336(17) -0.0431(19) 0.0090(17) -0.036(2)
C65 0.058(2) 0.100(3) 0.0273(15) -0.0201(16) -0.0034(14) -0.0309(19)
C66 0.0383(15) 0.0614(17) 0.0232(13) -0.0136(12) -0.0039(11) -0.0130(13)
N7 0.0240(10) 0.0345(10) 0.0200(10) -0.0025(8) -0.0062(8) -0.0039(8)
C71 0.0312(13) 0.0410(13) 0.0174(11) -0.0046(9) -0.0060(10) -0.0072(10)
C72 0.0322(14) 0.0370(13) 0.0250(12) -0.0079(10) -0.0091(11) -0.0065(10)
C73 0.0198(12) 0.0413(13) 0.0222(11) -0.0023(10) -0.0097(9) -0.0049(10)
C74 0.0291(13) 0.0372(13) 0.0164(11) -0.0030(9) -0.0043(9) -0.0051(10)
C75 0.0327(14) 0.0375(13) 0.0212(12) -0.0094(10) -0.0056(10) -0.0073(10)
C76 0.0242(12) 0.0317(12) 0.0272(12) -0.0020(9) -0.0070(10) -0.0025(9)
C77 0.0588(19) 0.0464(15) 0.0269(13) 0.0014(11) -0.0189(13) -0.0209(13)
C78 0.064(2) 0.0472(16) 0.0428(17) -0.0050(13) -0.0192(15) -0.0242(15)
C79 0.0532(18) 0.0354(14) 0.0377(15) 0.0013(11) -0.0116(13) -0.0136(12)
C7X 0.0412(16) 0.0421(14) 0.0295(13) 0.0004(11) -0.0120(12) -0.0065(12)
C7Y 0.0342(14) 0.0368(13) 0.0265(12) -0.0061(10) -0.0102(11) -0.0063(11)
N8 0.0294(11) 0.0358(11) 0.0244(10) -0.0046(8) -0.0070(9) -0.0051(9)
C81 0.0380(15) 0.0380(13) 0.0218(12) -0.0044(10) -0.0090(11) -0.0074(11)
C82 0.0415(16) 0.0380(13) 0.0234(12) -0.0026(10) -0.0082(11) -0.0068(11)
C83 0.0242(12) 0.0347(12) 0.0282(12) -0.0034(10) -0.0047(10) -0.0028(10)
C84 0.0421(16) 0.0408(14) 0.0308(13) -0.0074(11) -0.0149(12) -0.0106(12)
C85 0.0394(15) 0.0422(14) 0.0251(12) -0.0007(10) -0.0124(11) -0.0114(11)
C86 0.0242(13) 0.0357(13) 0.0345(13) -0.0053(10) -0.0028(11) -0.0038(10)
C87 0.0419(16) 0.0421(14) 0.0341(14) 0.0021(11) -0.0079(12) -0.0117(12)
C88 0.0479(18) 0.0415(15) 0.0482(17) 0.0065(13) -0.0116(14) -0.0113(13)
C89 0.0389(16) 0.0368(14) 0.0532(18) 0.0004(13) 0.0008(14) -0.0096(12)
C8X 0.0317(15) 0.0450(16) 0.064(2) -0.0156(14) -0.0062(14) -0.0100(12)
C8Y 0.0344(15) 0.0427(15) 0.0443(16) -0.0069(12) -0.0105(12) -0.0042(12)
C7A 0.056(10) 0.096(11) 0.054(10) -0.016(9) -0.016(9) -0.009(10)
C7B 0.067(5) 0.092(6) 0.059(5) -0.011(4) -0.011(4) -0.038(4)
C7C 0.092(6) 0.064(5) 0.079(6) -0.007(4) -0.029(5) 0.000(5)
C7D 0.054(11) 0.063(11) 0.047(11) -0.007(11) -0.004(11) -0.003(11)
